data_1521270
loop_
_publ_author_name
'Joseph, J.'
'Vimala, T.M.'
'Raju, J.'
'Murthy, V.R.K.'

_publ_section_title
;
 Structural investigations on the (Ba, Sr) (Zr, Ti) O3 system
;
_journal_name_full 'Journal of Physics D, Applied Physics'
_journal_page_first 1049
_journal_page_last 1057
_journal_volume 32
_journal_year 1999
_chemical_formula_sum 'Ba0.262 O3 Sr0.738 Ti0.487 Zr0.513'
_chemical_name_systematic '(Ba0.262 Sr0.738) (Zr0.513 Ti0.487) O3'
_space_group_IT_number 74
_symmetry_space_group_name_Hall '-I 2c 2c'
_symmetry_space_group_name_H-M 'I b m m'
_cell_angle_alpha 90
_cell_angle_beta 90
_cell_angle_gamma 90
_cell_formula_units_Z 4
_cell_length_a 5.7312
_cell_length_b 5.6651
_cell_length_c 8.1106
_cell_volume 263.334
_citation_journal_id_ASTM JPAPBE
_cod_data_source_file Joseph_JPAPBE_1999_192.cif
_cod_data_source_block Ba0.262O3Sr0.738Ti0.487Zr0.513
_cod_original_cell_volume 263.3335
_cod_original_sg_symbol_Hall '-I 2b 2 (z,x,y)'
_cod_database_code 1521270

loop_
_symmetry_equiv_pos_as_xyz
x,y,z
x,-y,-z+1/2
-x,y,-z
-x,-y,z+1/2
-x,-y,-z
-x,y,z-1/2
x,-y,z
x,y,-z-1/2
x+1/2,y+1/2,z+1/2
x+1/2,-y+1/2,-z+1
-x+1/2,y+1/2,-z+1/2
-x+1/2,-y+1/2,z+1
-x+1/2,-y+1/2,-z+1/2
-x+1/2,y+1/2,z
x+1/2,-y+1/2,z+1/2
x+1/2,y+1/2,-z

loop_
_atom_site_label
_atom_site_type_symbol
_atom_site_fract_x
_atom_site_fract_y
_atom_site_fract_z
_atom_site_occupancy
_atom_site_U_iso_or_equiv
Sr1 Sr+2 0.0019 0 0.25 0.7376 0.0
Ti1 Ti+4 0.5 0 0 0.4872 0.0
Zr1 Zr+4 0.5 0 0 0.5128 0.0
O1 O-2 0.75 0.25 -0.0053 1 0.0
Ba1 Ba+2 0.0019 0 0.25 0.2624 0.0
O2 O-2 0 0.5 0.25 1 0.0
